data_7210294
loop_
_publ_author_name
'Liu, Ju Yan'
'Liu, Zhong Yi'
'Zhang, Li Jun'
'Wang, You You'
'Yang, Pan'
'Wang, Ying'
'Ding, Bin'
'Zhao, Xiao Jun'

_publ_section_title
;
 Synthesis, structure, and characterization of a series of Ag(i), Cu(ii)
 and Ni(ii) complexes based on 2,5-dimethyl-1,3,4-thiodiazole
;
_journal_issue 32
_journal_name_full CrystEngComm
_journal_page_first 6413
_journal_paper_doi 10.1039/c3ce40672e
_journal_volume 15
_journal_year 2013
_chemical_formula_sum 'C24 H40 Cu8 N44 O8 S4'
_chemical_formula_weight 1709.68
_chemical_name_systematic
; 
 ? 
;
_space_group_IT_number 12
_symmetry_cell_setting monoclinic
_symmetry_space_group_name_Hall '-C 2y'
_symmetry_space_group_name_H-M 'C 1 2/m 1'
_atom_sites_solution_hydrogens geom
_atom_sites_solution_primary direct
_atom_sites_solution_secondary difmap
_audit_creation_method SHELXL-97
_cell_angle_alpha 90.00
_cell_angle_beta 121.535(9)
_cell_angle_gamma 90.00
_cell_formula_units_Z 1
_cell_length_a 14.629(2)
_cell_length_b 12.3526(8)
_cell_length_c 9.8215(10)
_cell_measurement_temperature 293(2)
_cell_volume 1512.7(3)
_computing_molecular_graphics
;
O. V. Dolomanov, L. J. Bourhis, R. J. Gildea, J. A. K. Howard and H. Puschmann,
OLEX2: a complete structure solution, refinement and analysis program.
J. Appl. Cryst. (2009). 42, 339-341.
;
_computing_publication_material
;
O. V. Dolomanov, L. J. Bourhis, R. J. Gildea, J. A. K. Howard and H. Puschmann,
OLEX2: a complete structure solution, refinement and analysis program.
J. Appl. Cryst. (2009). 42, 339-341.
;
_computing_structure_refinement
;
XL, G.M. Sheldrick, Acta Cryst.
(2008). A64, 112-122
;
_computing_structure_solution
;
XL, G.M. Sheldrick, Acta Cryst.
(2008). A64, 112-122
;
_diffrn_ambient_temperature 293(2)
_diffrn_measured_fraction_theta_full 0.869
_diffrn_measured_fraction_theta_max 0.748
_diffrn_radiation_monochromator graphite
_diffrn_radiation_source 'fine-focus sealed tube'
_diffrn_radiation_type MoK\a
_diffrn_radiation_wavelength 0.71073
_diffrn_reflns_av_R_equivalents 0.0450
_diffrn_reflns_av_sigmaI/netI 0.1148
_diffrn_reflns_limit_h_max 16
_diffrn_reflns_limit_h_min -19
_diffrn_reflns_limit_k_max 15
_diffrn_reflns_limit_k_min -15
_diffrn_reflns_limit_l_max 11
_diffrn_reflns_limit_l_min -13
_diffrn_reflns_number 2669
_diffrn_reflns_theta_full 25.00
_diffrn_reflns_theta_max 28.90
_diffrn_reflns_theta_min 2.43
_exptl_absorpt_coefficient_mu 2.974
_exptl_absorpt_correction_T_max 0.6985
_exptl_absorpt_correction_T_min 0.6639
_exptl_absorpt_correction_type multi-scan
_exptl_absorpt_process_details SADABS
_exptl_crystal_colour black
_exptl_crystal_density_diffrn 1.877
_exptl_crystal_density_meas ?
_exptl_crystal_density_method 'not measured'
_exptl_crystal_description block
_exptl_crystal_F_000 852
_exptl_crystal_size_max 0.15
_exptl_crystal_size_mid 0.14
_exptl_crystal_size_min 0.13
_refine_diff_density_max 1.441
_refine_diff_density_min -1.389
_refine_diff_density_rms 0.131
_refine_ls_extinction_method none
_refine_ls_goodness_of_fit_ref 1.030
_refine_ls_hydrogen_treatment constr
_refine_ls_matrix_type full
_refine_ls_number_parameters 90
_refine_ls_number_reflns 1556
_refine_ls_number_restraints 0
_refine_ls_restrained_S_all 1.030
_refine_ls_R_factor_all 0.1500
_refine_ls_R_factor_gt 0.0732
_refine_ls_shift/su_max 0.005
_refine_ls_shift/su_mean 0.001
_refine_ls_structure_factor_coef Fsqd
_refine_ls_weighting_details 'calc w=1/[\s^2^(Fo^2^)+(0.0693P)^2^+6.0609P] where P=(Fo^2^+2Fc^2^)/3'
_refine_ls_weighting_scheme calc
_refine_ls_wR_factor_gt 0.1561
_refine_ls_wR_factor_ref 0.2044
_reflns_number_gt 793
_reflns_number_total 1556
_reflns_threshold_expression >2sigma(I)
_cod_data_source_file c3ce40672e.txt
_cod_data_source_block 6
_cod_depositor_comments
;
The following automatic conversions were performed:

'_symmetry_cell_setting' value 'Monoclinic' changed to 'monoclinic'
according to /home/saulius/struct/CIF-dictionaries/cif_core.dic
dictionary named 'cif_core.dic' version 2.4.2 from 2011-04-26.

Automatic conversion script
Id: cif_fix_values 1891 2012-01-12 08:04:46Z andrius 

The following automatic conversions were performed:

'_exptl_crystal_density_meas' value 'none' was changed to '?' - the
value is perceived as not measured.

Automatic conversion script
Id: cif_fix_values 3008 2015-01-20 13:52:24Z robertas 
;
_cod_original_sg_symbol_H-M C2/m
_cod_database_code 7210294

loop_
_symmetry_equiv_pos_as_xyz
'x, y, z'
'-x, y, -z'
'x+1/2, y+1/2, z'
'-x+1/2, y+1/2, -z'
'-x, -y, -z'
'x, -y, z'
'-x+1/2, -y+1/2, -z'
'x+1/2, -y+1/2, z'

loop_
_atom_site_label
_atom_site_type_symbol
_atom_site_fract_x
_atom_site_fract_y
_atom_site_fract_z
_atom_site_U_iso_or_equiv
_atom_site_adp_type
_atom_site_occupancy
_atom_site_symmetry_multiplicity
_atom_site_calc_flag
_atom_site_refinement_flags
Cu1 Cu 0.23227(11) 0.36754(8) -0.06395(13) 0.0501(5) Uani 1 1 d .
S1 S 0.5872(4) 0.5000 0.2999(5) 0.0667(12) Uani 1 2 d S
O4 O 0.1870(6) 0.4099(5) -0.2801(8) 0.061(2) Uani 1 1 d .
N1 N 0.4028(7) 0.4442(5) 0.0787(9) 0.046(2) Uani 1 1 d .
N3 N 0.2439(10) 0.2833(7) 0.1185(10) 0.0847(18) Uani 1 1 d .
N4 N 0.2832(10) 0.3133(7) 0.2531(11) 0.0847(18) Uani 1 1 d .
N5 N 0.3158(10) 0.3419(7) 0.3785(11) 0.0847(18) Uani 1 1 d .
N9 N 0.1761(14) 0.5000 -0.0245(19) 0.091(3) Uani 1 2 d S
N10 N 0.1383(13) 0.5000 0.0556(19) 0.091(3) Uani 1 2 d S
N11 N 0.1031(13) 0.5000 0.1417(18) 0.091(3) Uani 1 2 d S
C1 C 0.4935(9) 0.4035(7) 0.1857(12) 0.049(3) Uani 1 1 d .
C2 C 0.5172(11) 0.2850(8) 0.2138(15) 0.084(4) Uani 1 1 d .
H2A H 0.5923 0.2731 0.2568 0.125 Uiso 1 1 calc R
H2B H 0.4763 0.2468 0.1146 0.125 Uiso 1 1 calc R
H2C H 0.4983 0.2592 0.2881 0.125 Uiso 1 1 calc R
C5 C 0.1654(11) 0.5000 -0.3478(15) 0.041(3) Uani 1 2 d S
C6 C 0.1148(14) 0.5000 -0.5283(16) 0.069(5) Uani 1 2 d S
H6A H 0.0732 0.4400 -0.5735 0.083 Uiso 1 1 d R
H6B H 0.1679 0.4701 -0.5512 0.083 Uiso 1 1 d R

loop_
_atom_site_aniso_label
_atom_site_aniso_U_11
_atom_site_aniso_U_22
_atom_site_aniso_U_33
_atom_site_aniso_U_23
_atom_site_aniso_U_13
_atom_site_aniso_U_12
Cu1 0.0761(11) 0.0344(6) 0.0355(7) -0.0025(5) 0.0263(8) -0.0087(6)
S1 0.046(3) 0.072(3) 0.051(2) 0.000 0.004(2) 0.000
O4 0.098(7) 0.042(3) 0.037(4) -0.004(3) 0.030(5) -0.008(4)
N1 0.058(6) 0.033(3) 0.036(4) -0.001(3) 0.018(5) 0.008(4)
N3 0.140(5) 0.058(3) 0.043(3) -0.010(3) 0.039(4) -0.009(4)
N4 0.140(5) 0.058(3) 0.043(3) -0.010(3) 0.039(4) -0.009(4)
N5 0.140(5) 0.058(3) 0.043(3) -0.010(3) 0.039(4) -0.009(4)
N9 0.106(10) 0.112(6) 0.077(8) 0.000 0.063(8) 0.000
N10 0.106(10) 0.112(6) 0.077(8) 0.000 0.063(8) 0.000
N11 0.106(10) 0.112(6) 0.077(8) 0.000 0.063(8) 0.000
C1 0.059(8) 0.047(5) 0.036(5) -0.003(5) 0.020(6) -0.003(5)
C2 0.088(11) 0.053(6) 0.089(9) -0.001(6) 0.032(10) 0.023(7)
C5 0.024(9) 0.050(7) 0.030(6) 0.000 0.001(7) 0.000
C6 0.077(15) 0.067(10) 0.046(9) 0.000 0.020(11) 0.000

loop_
_atom_type_symbol
_atom_type_description
_atom_type_scat_dispersion_real
_atom_type_scat_dispersion_imag
_atom_type_scat_source
C C 0.0033 0.0016 'International Tables Vol C Tables 4.2.6.8 and 6.1.1.4'
H H 0.0000 0.0000 'International Tables Vol C Tables 4.2.6.8 and 6.1.1.4'
Cu Cu 0.3201 1.2651 'International Tables Vol C Tables 4.2.6.8 and 6.1.1.4'
N N 0.0061 0.0033 'International Tables Vol C Tables 4.2.6.8 and 6.1.1.4'
O O 0.0106 0.0060 'International Tables Vol C Tables 4.2.6.8 and 6.1.1.4'
S S 0.1246 0.1234 'International Tables Vol C Tables 4.2.6.8 and 6.1.1.4'

loop_
_geom_angle_atom_site_label_1
_geom_angle_atom_site_label_2
_geom_angle_atom_site_label_3
_geom_angle
_geom_angle_site_symmetry_1
_geom_angle_site_symmetry_3
O4 Cu1 N9 93.0(5) . .
O4 Cu1 N3 160.5(3) . .
N9 Cu1 N3 96.0(5) . .
O4 Cu1 N3 88.1(3) . 7
N9 Cu1 N3 166.5(5) . 7
N3 Cu1 N3 79.2(4) . 7
O4 Cu1 N1 101.2(3) . .
N9 Cu1 N1 88.3(5) . .
N3 Cu1 N1 96.3(4) . .
N3 Cu1 N1 104.8(4) 7 .
O4 Cu1 Cu1 125.93(19) . 7
N9 Cu1 Cu1 134.5(4) . 7
N3 Cu1 Cu1 39.8(3) . 7
N3 Cu1 Cu1 39.4(2) 7 7
N1 Cu1 Cu1 103.74(18) . 7
O4 Cu1 Cu1 74.31(18) . 6_565
N9 Cu1 Cu1 33.3(4) . 6_565
N3 Cu1 Cu1 121.3(2) . 6_565
N3 Cu1 Cu1 157.4(3) 7 6_565
N1 Cu1 Cu1 66.03(17) . 6_565
Cu1 Cu1 Cu1 159.61(4) 7 6_565
C1 S1 C1 87.9(7) . 6_565
C5 O4 Cu1 132.1(7) . .
C1 N1 N1 112.9(5) . 6_565
C1 N1 Cu1 130.9(6) . .
N1 N1 Cu1 113.97(17) 6_565 .
N4 N3 Cu1 126.7(8) . .
N4 N3 Cu1 122.1(8) . 7
Cu1 N3 Cu1 100.8(4) . 7
N5 N4 N3 177.0(18) . .
N10 N9 Cu1 121.7(4) . .
N10 N9 Cu1 121.7(4) . 6_565
Cu1 N9 Cu1 113.3(7) . 6_565
N9 N10 N11 177.8(19) . .
N1 C1 C2 124.9(9) . .
N1 C1 S1 113.1(7) . .
C2 C1 S1 122.0(8) . .
C1 C2 H2A 109.5 . .
C1 C2 H2B 109.5 . .
H2A C2 H2B 109.5 . .
C1 C2 H2C 109.5 . .
H2A C2 H2C 109.5 . .
H2B C2 H2C 109.5 . .
O4 C5 O4 125.9(12) 6_565 .
O4 C5 C6 117.0(6) 6_565 .
O4 C5 C6 117.0(6) . .
C5 C6 H6A 111.2 . .
C5 C6 H6B 107.7 . .
H6A C6 H6B 89.3 . .

loop_
_geom_bond_atom_site_label_1
_geom_bond_atom_site_label_2
_geom_bond_distance
_geom_bond_site_symmetry_2
Cu1 O4 1.936(6) .
Cu1 N9 1.958(8) .
Cu1 N3 2.001(9) .
Cu1 N3 2.019(9) 7
Cu1 N1 2.329(9) .
Cu1 Cu1 3.098(2) 7
Cu1 Cu1 3.2724(19) 6_565
S1 C1 1.717(10) .
S1 C1 1.717(10) 6_565
O4 C5 1.249(8) .
N1 C1 1.288(12) .
N1 N1 1.380(12) 6_565
N3 N4 1.192(11) .
N3 Cu1 2.019(9) 7
N4 N5 1.120(11) .
N9 N10 1.174(16) .
N9 Cu1 1.958(8) 6_565
N10 N11 1.199(17) .
C1 C2 1.496(12) .
C2 H2A 0.9600 .
C2 H2B 0.9600 .
C2 H2C 0.9600 .
C5 O4 1.249(8) 6_565
C5 C6 1.522(17) .
C6 H6A 0.9130 .
C6 H6B 0.9867 .
